data_7238327
loop_
_publ_author_name
'Constable, Edwin C.'
'Zhang, Guoqi'
'Housecroft, Catherine E.'
'Zampese, Jennifer A.'

_publ_section_title
;
 Same head, different scaffold: a plethora of structural motifs assembled
 from silver(i) and ditopic 2,2&#x2032;-bipyridine ligands
;
_journal_issue 11
_journal_name_full CrystEngComm
_journal_page_first 3724
_journal_paper_doi 10.1039/c0ce00120a
_journal_volume 12
_journal_year 2010
_chemical_formula_moiety '4(C52 H48 Ag3 N12), 12(B F4), 7(C2 H3 N), 2(H2 O)'
_chemical_formula_sum 'C222 H217 Ag12 B12 F48 N55 O2'
_chemical_formula_weight 6023.69
_space_group_IT_number 14
_space_group_name_Hall '-P 2yn'
_space_group_name_H-M_alt 'P 1 21/n 1'
_symmetry_cell_setting monoclinic
_symmetry_space_group_name_Hall '-P 2yn'
_symmetry_space_group_name_H-M 'P 1 21/n 1'
_atom_sites_solution_hydrogens geom
_atom_sites_solution_primary direct
_atom_sites_solution_secondary difmap
_audit_creation_method SHELXL-97
_cell_angle_alpha 90.00
_cell_angle_beta 97.12(3)
_cell_angle_gamma 90.00
_cell_formula_units_Z 1
_cell_length_a 15.618(3)
_cell_length_b 24.416(5)
_cell_length_c 15.972(3)
_cell_measurement_reflns_used 20534
_cell_measurement_temperature 173(2)
_cell_measurement_theta_max 50.87
_cell_measurement_theta_min 3.67
_cell_volume 6044(2)
_computing_cell_refinement 'Stoe IPDS'
_computing_data_collection 'Stoe IPDS'
_computing_data_reduction 'Stoe IPDS'
_computing_molecular_graphics 'Bruker SHELXTL'
_computing_publication_material 'Bruker SHELXTL'
_computing_structure_refinement 'SHELXL-97 (Sheldrick, 1997)'
_computing_structure_solution 'SHELXS-97 (Sheldrick, 1990)'
_diffrn_ambient_temperature 173(2)
_diffrn_measured_fraction_theta_full 0.996
_diffrn_measured_fraction_theta_max 0.996
_diffrn_measurement_device_type 'Stoe IPDS'
_diffrn_measurement_method '\w scans'
_diffrn_radiation_monochromator graphite
_diffrn_radiation_source 'fine-focus sealed tube'
_diffrn_radiation_type MoK\a
_diffrn_radiation_wavelength 0.71073
_diffrn_reflns_av_R_equivalents 0.0672
_diffrn_reflns_av_sigmaI/netI 0.0212
_diffrn_reflns_limit_h_max 20
_diffrn_reflns_limit_h_min -20
_diffrn_reflns_limit_k_max 31
_diffrn_reflns_limit_k_min -31
_diffrn_reflns_limit_l_max 20
_diffrn_reflns_limit_l_min -20
_diffrn_reflns_number 163348
_diffrn_reflns_theta_full 27.50
_diffrn_reflns_theta_max 27.50
_diffrn_reflns_theta_min 1.95
_exptl_absorpt_coefficient_mu 1.051
_exptl_absorpt_correction_T_max 0.9022
_exptl_absorpt_correction_T_min 0.8174
_exptl_absorpt_correction_type multi-scan
_exptl_absorpt_process_details '(Blessing 1951)'
_exptl_crystal_colour yellow
_exptl_crystal_density_diffrn 1.654
_exptl_crystal_density_method 'not measured'
_exptl_crystal_description block
_exptl_crystal_F_000 3002
_exptl_crystal_size_max 0.20
_exptl_crystal_size_mid 0.15
_exptl_crystal_size_min 0.10
_refine_diff_density_max 0.535
_refine_diff_density_min -0.565
_refine_diff_density_rms 0.073
_refine_ls_extinction_method none
_refine_ls_goodness_of_fit_ref 1.198
_refine_ls_hydrogen_treatment constr
_refine_ls_matrix_type full
_refine_ls_number_parameters 896
_refine_ls_number_reflns 13825
_refine_ls_number_restraints 13
_refine_ls_restrained_S_all 1.200
_refine_ls_R_factor_all 0.0500
_refine_ls_R_factor_gt 0.0466
_refine_ls_shift/su_max 0.001
_refine_ls_shift/su_mean 0.000
_refine_ls_structure_factor_coef Fsqd
_refine_ls_weighting_details 'calc w=1/[\s^2^(Fo^2^)+(0.0287P)^2^+9.9329P] where P=(Fo^2^+2Fc^2^)/3'
_refine_ls_weighting_scheme calc
_refine_ls_wR_factor_gt 0.0998
_refine_ls_wR_factor_ref 0.1015
_reflns_number_gt 12903
_reflns_number_total 13825
_reflns_threshold_expression >2sigma(I)
_cod_data_source_file c0ce00120a.txt
_cod_data_source_block gq136
_cod_depositor_comments
;
The following automatic conversions were performed:

data item '_symmetry_cell_setting' value 'Monoclinic' was changed to
'monoclinic' in accordance with the
/home/saulius/struct/COD-crude-data/automatic-downloads/DataCite-retrospective/RSC/depositions/lib/dictionaries/cif_core.dic
dictionary named 'cif_core.dic' version 2.4.2 last updated on
2011-04-26.

Automatic conversion script
Id: cif_fix_values 6909 2019-04-08 15:41:33Z antanas 
;
_cod_original_sg_symbol_Hall -P2yn
_cod_original_sg_symbol_H-M P2(1)/n
_cod_database_code 7238327

loop_
_symmetry_equiv_pos_as_xyz
'x, y, z'
'-x+1/2, y+1/2, -z+1/2'
'-x, -y, -z'
'x-1/2, -y-1/2, z-1/2'

loop_
_atom_site_label
_atom_site_type_symbol
_atom_site_fract_x
_atom_site_fract_y
_atom_site_fract_z
_atom_site_U_iso_or_equiv
_atom_site_adp_type
_atom_site_occupancy
_atom_site_symmetry_multiplicity
_atom_site_calc_flag
_atom_site_refinement_flags
_atom_site_disorder_assembly
_atom_site_disorder_group
Ag1 Ag 0.017813(18) 0.226889(11) 0.670917(17) 0.04102(7) Uani 1 1 d . . .
Ag2 Ag -0.109266(17) 0.236642(11) 0.502825(17) 0.04034(7) Uani 1 1 d . . .
Ag3 Ag -0.312033(18) 0.293713(12) 0.284681(16) 0.04424(8) Uani 1 1 d . . .
N1A N 0.02778(17) 0.31470(11) 0.64804(16) 0.0354(5) Uani 1 1 d . . .
N2A N 0.05833(17) 0.24681(12) 0.51486(16) 0.0360(6) Uani 1 1 d . . .
N3A N -0.04941(18) 0.15975(11) 0.45935(16) 0.0365(6) Uani 1 1 d . . .
N4A N -0.3282(2) 0.19645(14) 0.33389(19) 0.0482(7) Uani 1 1 d . . .
N5A N -0.37984(19) 0.29298(14) 0.40337(18) 0.0461(7) Uani 1 1 d . . .
N6A N -0.3127(2) 0.38636(15) 0.3502(2) 0.0547(8) Uani 1 1 d . . .
C1A C -0.0084(2) 0.35097(15) 0.6959(2) 0.0425(7) Uani 1 1 d . . .
H1AA H -0.0394 0.3377 0.7393 0.051 Uiso 1 1 calc R . .
C2A C -0.0023(3) 0.40693(16) 0.6846(3) 0.0512(9) Uani 1 1 d . . .
H2AA H -0.0297 0.4317 0.7187 0.061 Uiso 1 1 calc R . .
C3A C 0.0443(3) 0.42612(16) 0.6229(3) 0.0555(10) Uani 1 1 d . . .
H3AA H 0.0502 0.4644 0.6144 0.067 Uiso 1 1 calc R . .
C4A C 0.0822(3) 0.38917(16) 0.5736(2) 0.0500(9) Uani 1 1 d . . .
H4AA H 0.1152 0.4017 0.5313 0.060 Uiso 1 1 calc R . .
C5A C 0.0718(2) 0.33328(14) 0.5864(2) 0.0387(7) Uani 1 1 d . . .
C6A C 0.1057(2) 0.29238(15) 0.5299(2) 0.0398(7) Uani 1 1 d . . .
C7A C 0.1810(2) 0.30117(17) 0.4935(2) 0.0483(8) Uani 1 1 d . . .
H7AA H 0.2135 0.3338 0.5049 0.058 Uiso 1 1 calc R . .
C8A C 0.2077(3) 0.26202(19) 0.4407(2) 0.0531(9) Uani 1 1 d . . .
H8AA H 0.2599 0.2667 0.4167 0.064 Uiso 1 1 calc R . .
C9A C 0.1578(2) 0.21574(17) 0.4226(2) 0.0477(8) Uani 1 1 d . . .
H9AA H 0.1745 0.1886 0.3852 0.057 Uiso 1 1 calc R . .
C10A C 0.0830(2) 0.20965(15) 0.4602(2) 0.0391(7) Uani 1 1 d . . .
C11A C 0.0276(2) 0.16135(15) 0.44160(19) 0.0392(7) Uani 1 1 d . . .
H11A H 0.0501 0.1304 0.4155 0.047 Uiso 1 1 calc R . .
C12A C -0.0972(2) 0.10813(14) 0.4471(2) 0.0415(7) Uani 1 1 d . . .
H12A H -0.0923 0.0880 0.5013 0.050 Uiso 1 1 calc R . .
H12B H -0.0707 0.0852 0.4061 0.050 Uiso 1 1 calc R . .
C13A C -0.1915(2) 0.11669(15) 0.4155(2) 0.0434(7) Uani 1 1 d . . .
H13A H -0.2145 0.1460 0.4494 0.052 Uiso 1 1 calc R . .
H13B H -0.2234 0.0826 0.4246 0.052 Uiso 1 1 calc R . .
C14A C -0.2084(3) 0.13208(16) 0.3233(2) 0.0482(8) Uani 1 1 d . . .
H14A H -0.1909 0.1014 0.2886 0.058 Uiso 1 1 calc R . .
H14B H -0.1730 0.1644 0.3127 0.058 Uiso 1 1 calc R . .
C15A C -0.3034(3) 0.14518(17) 0.2968(3) 0.0559(10) Uani 1 1 d . . .
H15A H -0.3142 0.1479 0.2345 0.067 Uiso 1 1 calc R . .
H15B H -0.3394 0.1150 0.3148 0.067 Uiso 1 1 calc R . .
C16A C -0.3781(3) 0.19494(19) 0.3900(2) 0.0549(10) Uani 1 1 d . . .
H16A H -0.4002 0.1606 0.4052 0.066 Uiso 1 1 calc R . .
C17A C -0.4032(2) 0.2446(2) 0.4329(2) 0.0531(10) Uani 1 1 d . . .
C18A C -0.4489(3) 0.2408(3) 0.5022(3) 0.0719(14) Uani 1 1 d . . .
H18A H -0.4655 0.2061 0.5219 0.086 Uiso 1 1 calc R . .
C19A C -0.4696(3) 0.2880(3) 0.5416(3) 0.0834(18) Uani 1 1 d . . .
H19A H -0.5011 0.2865 0.5888 0.100 Uiso 1 1 calc R . .
C20A C -0.4445(3) 0.3369(3) 0.5126(3) 0.0725(15) Uani 1 1 d . . .
H20A H -0.4580 0.3699 0.5399 0.087 Uiso 1 1 calc R . .
C21A C -0.3985(2) 0.3391(2) 0.4421(2) 0.0531(10) Uani 1 1 d . . .
C22A C -0.3672(3) 0.39108(19) 0.4087(3) 0.0576(11) Uani 1 1 d . . .
C23A C -0.3916(4) 0.4420(3) 0.4368(4) 0.0849(18) Uani 1 1 d . . .
H23A H -0.4298 0.4444 0.4786 0.102 Uiso 1 1 calc R . .
C24A C -0.3604(5) 0.4887(3) 0.4043(5) 0.105(2) Uani 1 1 d . . .
H24A H -0.3767 0.5237 0.4230 0.126 Uiso 1 1 calc R . .
C25A C -0.3053(5) 0.4844(2) 0.3441(4) 0.095(2) Uani 1 1 d . . .
H25A H -0.2832 0.5162 0.3200 0.115 Uiso 1 1 calc R . .
C26A C -0.2824(4) 0.4321(2) 0.3190(3) 0.0723(14) Uani 1 1 d . . .
H26A H -0.2434 0.4290 0.2780 0.087 Uiso 1 1 calc R . .
N1B N -0.2134(2) 0.21449(12) 0.60137(19) 0.0436(7) Uani 1 1 d . . .
N2B N -0.17640(17) 0.31447(11) 0.54285(16) 0.0349(5) Uani 1 1 d . . .
N3B N -0.08100(18) 0.31963(12) 0.40650(17) 0.0395(6) Uani 1 1 d . . .
N4B N -0.25108(18) 0.29153(12) 0.16570(17) 0.0378(6) Uani 1 1 d . . .
N5B N -0.39636(16) 0.36123(11) 0.16043(16) 0.0337(5) Uani 1 1 d . . .
N6B N -0.53719(17) 0.33869(12) 0.24254(18) 0.0385(6) Uani 1 1 d . . .
C1B C -0.2342(3) 0.16413(15) 0.6251(2) 0.0499(9) Uani 1 1 d . . .
H1BA H -0.2091 0.1337 0.6002 0.060 Uiso 1 1 calc R . .
C2B C -0.2900(3) 0.15403(16) 0.6836(2) 0.0474(8) Uani 1 1 d . . .
H2BA H -0.3037 0.1177 0.6983 0.057 Uiso 1 1 calc R . .
C3B C -0.3255(2) 0.19859(17) 0.7201(2) 0.0504(9) Uani 1 1 d . . .
H3BA H -0.3635 0.1934 0.7614 0.061 Uiso 1 1 calc R . .
C4B C -0.3050(3) 0.25064(16) 0.6958(2) 0.0474(8) Uani 1 1 d . . .
H4BA H -0.3289 0.2817 0.7203 0.057 Uiso 1 1 calc R . .
C5B C -0.2491(2) 0.25752(14) 0.6354(2) 0.0372(7) Uani 1 1 d . . .
C6B C -0.2269(2) 0.31267(14) 0.6040(2) 0.0372(7) Uani 1 1 d . . .
C7B C -0.2588(3) 0.36098(16) 0.6356(2) 0.0483(8) Uani 1 1 d . . .
H7BA H -0.2951 0.3594 0.6791 0.058 Uiso 1 1 calc R . .
C8B C -0.2376(3) 0.41057(16) 0.6035(3) 0.0524(9) Uani 1 1 d . . .
H8BA H -0.2589 0.4435 0.6248 0.063 Uiso 1 1 calc R . .
C9B C -0.1851(3) 0.41235(15) 0.5400(2) 0.0470(8) Uani 1 1 d . . .
H9BA H -0.1692 0.4463 0.5172 0.056 Uiso 1 1 calc R . .
C10B C -0.1562(2) 0.36296(14) 0.5107(2) 0.0387(7) Uani 1 1 d . . .
C11B C -0.1012(2) 0.36307(15) 0.4422(2) 0.0408(7) Uani 1 1 d . . .
H11B H -0.0802 0.3971 0.4242 0.049 Uiso 1 1 calc R . .
C12B C -0.0246(2) 0.32555(17) 0.3396(2) 0.0460(8) Uani 1 1 d . . .
H12C H 0.0227 0.2983 0.3483 0.055 Uiso 1 1 calc R . .
H12D H 0.0015 0.3626 0.3426 0.055 Uiso 1 1 calc R . .
C13B C -0.0756(2) 0.31708(15) 0.2535(2) 0.0425(7) Uani 1 1 d . . .
H13C H -0.1221 0.3448 0.2449 0.051 Uiso 1 1 calc R . .
H13D H -0.0369 0.3229 0.2096 0.051 Uiso 1 1 calc R . .
C14B C -0.1152(2) 0.26060(15) 0.2424(2) 0.0427(7) Uani 1 1 d . . .
H14C H -0.1463 0.2525 0.2913 0.051 Uiso 1 1 calc R . .
H14D H -0.0684 0.2333 0.2420 0.051 Uiso 1 1 calc R . .
C15B C -0.1776(2) 0.25449(16) 0.1616(2) 0.0444(8) Uani 1 1 d . . .
H15C H -0.1480 0.2637 0.1121 0.053 Uiso 1 1 calc R . .
H15D H -0.1982 0.2162 0.1555 0.053 Uiso 1 1 calc R . .
C16B C -0.2648(2) 0.32888(14) 0.1103(2) 0.0377(7) Uani 1 1 d . . .
H16B H -0.2294 0.3301 0.0661 0.045 Uiso 1 1 calc R . .
C17B C -0.3331(2) 0.37029(14) 0.11150(19) 0.0358(6) Uani 1 1 d . . .
C18B C -0.3283(2) 0.41804(15) 0.0657(2) 0.0433(7) Uani 1 1 d . . .
H18B H -0.2841 0.4229 0.0305 0.052 Uiso 1 1 calc R . .
C19B C -0.3891(3) 0.45876(16) 0.0722(2) 0.0496(9) Uani 1 1 d . . .
H19B H -0.3878 0.4916 0.0407 0.060 Uiso 1 1 calc R . .
C20B C -0.4513(2) 0.45093(15) 0.1249(2) 0.0446(8) Uani 1 1 d . . .
H20B H -0.4923 0.4788 0.1317 0.054 Uiso 1 1 calc R . .
C21B C -0.4532(2) 0.40132(14) 0.1683(2) 0.0365(6) Uani 1 1 d . . .
C22B C -0.5171(2) 0.39120(14) 0.2284(2) 0.0371(7) Uani 1 1 d . . .
C23B C -0.5506(2) 0.43427(16) 0.2707(2) 0.0462(8) Uani 1 1 d . . .
H23B H -0.5357 0.4711 0.2596 0.055 Uiso 1 1 calc R . .
C24B C -0.6062(3) 0.42269(18) 0.3293(3) 0.0530(9) Uani 1 1 d . . .
H24B H -0.6304 0.4515 0.3587 0.064 Uiso 1 1 calc R . .
C25B C -0.6260(3) 0.36900(18) 0.3448(3) 0.0532(9) Uani 1 1 d . . .
H25B H -0.6632 0.3601 0.3855 0.064 Uiso 1 1 calc R . .
C26B C -0.5905(2) 0.32814(17) 0.2998(2) 0.0484(8) Uani 1 1 d . . .
H26B H -0.6047 0.2911 0.3100 0.058 Uiso 1 1 calc R . .
B1 B 0.3816(5) 0.1439(4) 0.4177(5) 0.090(2) Uani 1 1 d . . .
F10 F 0.3901(6) 0.1909(3) 0.3823(6) 0.093(3) Uani 0.574(17) 1 d PU A 1
F11 F 0.3013(9) 0.1243(5) 0.4207(11) 0.105(4) Uani 0.574(17) 1 d P A 1
F12 F 0.4269(10) 0.1027(5) 0.3756(9) 0.112(4) Uani 0.574(17) 1 d P A 1
F13 F 0.4292(10) 0.1431(5) 0.5015(7) 0.157(6) Uani 0.574(17) 1 d PU A 1
F10' F 0.347(2) 0.1790(11) 0.3457(14) 0.208(10) Uani 0.426(17) 1 d PU A 2
F11' F 0.3160(15) 0.1175(11) 0.4397(14) 0.157(10) Uani 0.426(17) 1 d P A 2
F12' F 0.4432(15) 0.1239(9) 0.4003(16) 0.142(7) Uani 0.426(17) 1 d P A 2
F13' F 0.3843(8) 0.1809(11) 0.4803(12) 0.179(10) Uani 0.426(17) 1 d PU A 2
B2 B 0.0109(3) 0.09869(18) 0.2128(3) 0.0507(10) Uani 1 1 d . . .
F20 F -0.0055(2) 0.06624(10) 0.27953(18) 0.0755(8) Uani 1 1 d . . .
F21 F -0.06557(19) 0.11929(13) 0.1711(2) 0.0805(8) Uani 1 1 d D . .
F22 F 0.06270(18) 0.14230(10) 0.24217(17) 0.0674(7) Uani 1 1 d . . .
F23 F 0.05228(18) 0.06754(10) 0.15709(16) 0.0617(6) Uani 1 1 d . . .
B3 B -0.3397(17) 0.0515(10) 0.8748(17) 0.045(4) Uani 0.69(3) 1 d P B 1
F30 F -0.3227(10) 0.0286(3) 0.8018(5) 0.088(3) Uani 0.69(3) 1 d P B 1
F31 F -0.2810(7) 0.0446(4) 0.9379(5) 0.083(3) Uani 0.69(3) 1 d P B 1
F32 F -0.4186(10) 0.0381(8) 0.8957(12) 0.080(3) Uani 0.69(3) 1 d P B 1
F33 F -0.3415(13) 0.1099(7) 0.8666(13) 0.061(3) Uani 0.69(3) 1 d P B 1
B3' B -0.356(4) 0.061(2) 0.867(3) 0.037(6) Uani 0.31(3) 1 d P B 2
F30' F -0.366(2) 0.0276(12) 0.7973(15) 0.148(10) Uani 0.31(3) 1 d P B 2
F31' F -0.2703(13) 0.0341(10) 0.911(3) 0.114(10) Uani 0.31(3) 1 d P B 2
F32' F -0.421(3) 0.0374(18) 0.912(3) 0.088(9) Uani 0.31(3) 1 d P B 2
F33' F -0.352(3) 0.1092(17) 0.848(3) 0.069(9) Uani 0.31(3) 1 d P B 2
N100 N -0.1886(4) 0.02654(19) 0.5830(3) 0.0864(14) Uani 1 1 d . . .
C100 C -0.2085(4) -0.0022(2) 0.6303(3) 0.0713(14) Uani 1 1 d . . .
C101 C -0.2213(4) -0.0400(2) 0.6967(3) 0.0819(15) Uani 1 1 d . . .
H10C H -0.2063 -0.0771 0.6801 0.123 Uiso 1 1 calc R . .
H10D H -0.2819 -0.0391 0.7069 0.123 Uiso 1 1 calc R . .
H10E H -0.1844 -0.0296 0.7484 0.123 Uiso 1 1 calc R . .
N200 N 0.1452(7) 0.5146(4) 0.8114(7) 0.134(4) Uani 0.75 1 d P C 1
C200 C 0.0926(9) 0.5203(5) 0.8429(8) 0.118(4) Uani 0.75 1 d P C 1
C201 C 0.0111(12) 0.5362(6) 0.8604(11) 0.181(7) Uani 0.75 1 d P C 1
H20C H 0.0162 0.5691 0.8958 0.272 Uiso 0.75 1 calc PR C 1
H20D H -0.0146 0.5065 0.8903 0.272 Uiso 0.75 1 calc PR C 1
H20E H -0.0256 0.5440 0.8075 0.272 Uiso 0.75 1 calc PR C 1
O100 O 0.0997(14) 0.4949(9) 0.9408(18) 0.130(8) Uani 0.25 1 d P D 2
O200 O -0.1899(14) 0.1149(7) 0.0525(15) 0.142(10) Uani 0.25 1 d PD . .

loop_
_atom_site_aniso_label
_atom_site_aniso_U_11
_atom_site_aniso_U_22
_atom_site_aniso_U_33
_atom_site_aniso_U_23
_atom_site_aniso_U_13
_atom_site_aniso_U_12
Ag1 0.04479(14) 0.04060(13) 0.03908(13) 0.00306(10) 0.01076(10) -0.00090(10)
Ag2 0.04054(13) 0.04113(13) 0.04136(14) -0.00223(10) 0.01298(10) 0.00484(10)
Ag3 0.04449(14) 0.06028(17) 0.02911(12) -0.00103(11) 0.00921(10) 0.00455(12)
N1A 0.0364(13) 0.0397(14) 0.0292(12) 0.0013(10) 0.0003(10) -0.0013(11)
N2A 0.0363(13) 0.0465(15) 0.0249(12) 0.0050(11) 0.0027(10) 0.0044(11)
N3A 0.0408(14) 0.0398(14) 0.0289(12) -0.0008(11) 0.0045(10) 0.0046(11)
N4A 0.0495(17) 0.0566(19) 0.0355(15) 0.0037(13) -0.0062(13) 0.0008(14)
N5A 0.0376(15) 0.071(2) 0.0294(13) -0.0033(13) 0.0027(11) 0.0059(14)
N6A 0.066(2) 0.060(2) 0.0348(15) -0.0073(14) -0.0061(14) 0.0059(16)
C1A 0.0415(18) 0.0474(19) 0.0372(17) -0.0053(14) -0.0006(14) 0.0006(14)
C2A 0.051(2) 0.049(2) 0.051(2) -0.0075(17) -0.0045(17) 0.0041(16)
C3A 0.066(3) 0.043(2) 0.054(2) 0.0048(17) -0.0071(19) -0.0027(18)
C4A 0.056(2) 0.051(2) 0.0416(19) 0.0096(16) -0.0009(16) -0.0062(17)
C5A 0.0367(16) 0.0486(18) 0.0289(14) 0.0069(13) -0.0026(12) -0.0021(14)
C6A 0.0389(16) 0.0525(19) 0.0274(14) 0.0105(13) 0.0024(12) 0.0004(14)
C7A 0.0449(19) 0.062(2) 0.0390(18) 0.0113(16) 0.0072(15) -0.0069(16)
C8A 0.0439(19) 0.077(3) 0.0415(19) 0.0082(18) 0.0172(16) -0.0008(18)
C9A 0.0435(19) 0.066(2) 0.0352(17) 0.0052(16) 0.0122(14) 0.0077(17)
C10A 0.0384(16) 0.0529(19) 0.0264(14) 0.0059(13) 0.0057(12) 0.0073(14)
C11A 0.0421(17) 0.0487(18) 0.0272(14) -0.0004(13) 0.0062(12) 0.0101(14)
C12A 0.0461(18) 0.0405(17) 0.0373(17) -0.0007(13) 0.0034(14) 0.0023(14)
C13A 0.0494(19) 0.0433(18) 0.0369(17) 0.0038(14) 0.0025(14) -0.0015(15)
C14A 0.060(2) 0.051(2) 0.0324(16) -0.0016(15) -0.0004(15) 0.0016(17)
C15A 0.065(3) 0.055(2) 0.043(2) -0.0007(17) -0.0128(18) 0.0016(19)
C16A 0.050(2) 0.069(3) 0.041(2) 0.0112(18) -0.0082(16) -0.0107(19)
C17A 0.0386(18) 0.087(3) 0.0329(17) 0.0024(18) 0.0010(14) -0.0060(18)
C18A 0.054(2) 0.121(4) 0.041(2) 0.002(2) 0.0061(18) -0.027(3)
C19A 0.055(3) 0.154(6) 0.044(2) -0.017(3) 0.018(2) -0.019(3)
C20A 0.047(2) 0.126(5) 0.045(2) -0.028(3) 0.0081(18) 0.010(3)
C21A 0.0398(18) 0.083(3) 0.0350(17) -0.0143(18) -0.0017(14) 0.0115(18)
C22A 0.055(2) 0.074(3) 0.0401(19) -0.0123(18) -0.0104(17) 0.023(2)
C23A 0.087(4) 0.089(4) 0.072(3) -0.028(3) -0.016(3) 0.042(3)
C24A 0.139(6) 0.077(4) 0.087(4) -0.019(3) -0.034(4) 0.046(4)
C25A 0.143(6) 0.060(3) 0.070(4) 0.006(3) -0.039(4) 0.000(3)
C26A 0.102(4) 0.063(3) 0.046(2) 0.002(2) -0.015(2) -0.004(3)
N1B 0.0523(17) 0.0407(15) 0.0411(15) -0.0014(12) 0.0187(13) 0.0009(13)
N2B 0.0360(13) 0.0382(13) 0.0301(12) -0.0012(10) 0.0021(10) 0.0033(11)
N3B 0.0340(13) 0.0499(16) 0.0343(14) 0.0074(12) 0.0034(11) -0.0012(12)
N4B 0.0378(14) 0.0481(15) 0.0280(13) -0.0044(11) 0.0057(10) 0.0039(12)
N5B 0.0320(13) 0.0419(14) 0.0267(12) -0.0022(10) 0.0019(10) 0.0003(10)
N6B 0.0337(13) 0.0438(15) 0.0389(14) -0.0035(12) 0.0080(11) -0.0002(11)
C1B 0.068(2) 0.0423(19) 0.0434(19) -0.0025(15) 0.0208(18) -0.0004(17)
C2B 0.053(2) 0.049(2) 0.0411(18) 0.0022(15) 0.0094(15) -0.0085(16)
C3B 0.0453(19) 0.066(2) 0.0432(19) 0.0025(17) 0.0164(16) -0.0033(17)
C4B 0.050(2) 0.052(2) 0.0430(19) -0.0043(16) 0.0165(16) 0.0043(16)
C5B 0.0333(15) 0.0472(18) 0.0308(15) -0.0066(13) 0.0024(12) 0.0004(13)
C6B 0.0350(15) 0.0423(17) 0.0337(15) -0.0058(13) 0.0018(12) 0.0020(13)
C7B 0.051(2) 0.049(2) 0.047(2) -0.0095(16) 0.0120(16) 0.0037(16)
C8B 0.057(2) 0.044(2) 0.056(2) -0.0117(17) 0.0070(18) 0.0053(17)
C9B 0.053(2) 0.0399(18) 0.0464(19) -0.0013(15) -0.0005(16) 0.0012(15)
C10B 0.0380(16) 0.0406(17) 0.0357(16) 0.0009(13) -0.0030(13) 0.0007(13)
C11B 0.0408(17) 0.0432(18) 0.0370(16) 0.0068(14) -0.0011(13) -0.0041(14)
C12B 0.0363(17) 0.066(2) 0.0366(17) 0.0126(16) 0.0074(14) -0.0034(16)
C13B 0.0375(16) 0.057(2) 0.0339(16) 0.0115(15) 0.0066(13) 0.0015(15)
C14B 0.0436(18) 0.0490(19) 0.0362(17) 0.0046(14) 0.0076(14) 0.0094(15)
C15B 0.0452(18) 0.053(2) 0.0358(17) -0.0042(15) 0.0101(14) 0.0113(15)
C16B 0.0362(16) 0.0498(18) 0.0277(14) -0.0040(13) 0.0061(12) -0.0001(13)
C17B 0.0338(15) 0.0439(17) 0.0291(14) -0.0039(12) 0.0023(12) -0.0014(13)
C18B 0.0451(19) 0.0469(19) 0.0391(17) 0.0019(14) 0.0094(14) -0.0034(15)
C19B 0.060(2) 0.0434(19) 0.047(2) 0.0071(15) 0.0107(17) 0.0000(16)
C20B 0.0474(19) 0.0410(18) 0.0460(19) -0.0007(15) 0.0075(15) 0.0037(15)
C21B 0.0358(15) 0.0431(17) 0.0300(14) -0.0033(12) 0.0017(12) 0.0016(13)
C22B 0.0324(15) 0.0457(18) 0.0332(15) -0.0025(13) 0.0033(12) 0.0031(13)
C23B 0.0479(19) 0.0470(19) 0.0441(19) -0.0054(15) 0.0077(15) 0.0074(15)
C24B 0.051(2) 0.062(2) 0.048(2) -0.0103(18) 0.0123(17) 0.0107(18)
C25B 0.045(2) 0.069(3) 0.049(2) -0.0057(18) 0.0183(16) 0.0008(18)
C26B 0.0429(19) 0.055(2) 0.049(2) -0.0028(17) 0.0154(16) -0.0026(16)
B1 0.070(4) 0.114(6) 0.091(5) -0.030(4) 0.029(4) -0.033(4)
F10 0.101(5) 0.078(4) 0.094(6) 0.015(4) -0.009(4) -0.009(4)
F11 0.066(5) 0.088(5) 0.168(12) -0.043(5) 0.043(6) -0.010(4)
F12 0.116(9) 0.093(7) 0.145(10) 0.013(6) 0.085(8) 0.035(6)
F13 0.189(12) 0.162(10) 0.104(6) 0.055(6) -0.044(7) -0.100(8)
F10' 0.25(2) 0.27(2) 0.120(14) 0.036(14) 0.087(15) 0.125(18)
F11' 0.115(14) 0.28(2) 0.090(9) -0.055(11) 0.072(10) -0.077(13)
F12' 0.107(9) 0.137(15) 0.201(17) -0.050(11) 0.092(10) -0.013(10)
F13' 0.081(7) 0.32(2) 0.148(13) -0.138(15) 0.072(8) -0.065(10)
B2 0.064(3) 0.046(2) 0.047(2) -0.0028(18) 0.026(2) -0.0085(19)
F20 0.118(2) 0.0539(14) 0.0646(16) 0.0038(12) 0.0516(16) -0.0099(14)
F21 0.0693(18) 0.086(2) 0.087(2) -0.0036(16) 0.0128(15) 0.0065(15)
F22 0.0796(17) 0.0589(14) 0.0675(16) -0.0088(12) 0.0247(14) -0.0199(13)
F23 0.0808(17) 0.0565(14) 0.0541(14) -0.0031(11) 0.0330(12) 0.0021(12)
B3 0.056(11) 0.027(8) 0.055(8) 0.005(5) 0.013(7) 0.020(6)
F30 0.136(8) 0.070(4) 0.065(3) -0.016(3) 0.039(4) 0.027(4)
F31 0.097(6) 0.080(4) 0.068(4) 0.007(3) -0.006(3) 0.026(3)
F32 0.076(5) 0.070(5) 0.099(9) 0.001(5) 0.027(5) -0.021(4)
F33 0.063(4) 0.039(5) 0.081(8) 0.000(5) 0.011(4) 0.001(3)
B3' 0.050(15) 0.026(15) 0.037(9) 0.010(9) 0.011(9) 0.032(9)
F30' 0.14(2) 0.22(2) 0.096(11) -0.094(14) 0.060(13) -0.058(15)
F31' 0.062(7) 0.054(9) 0.23(3) 0.052(13) 0.056(13) 0.014(7)
F32' 0.126(17) 0.072(13) 0.081(12) -0.032(10) 0.071(12) -0.045(10)
F33' 0.071(15) 0.058(14) 0.085(19) 0.033(11) 0.036(14) 0.032(11)
N100 0.136(4) 0.069(3) 0.059(2) 0.003(2) 0.034(3) -0.007(3)
C100 0.105(4) 0.058(3) 0.058(3) -0.015(2) 0.037(3) -0.014(3)
C101 0.100(4) 0.082(4) 0.065(3) 0.003(3) 0.016(3) -0.014(3)
N200 0.136(8) 0.140(8) 0.132(8) -0.016(6) 0.045(7) -0.070(7)
C200 0.123(9) 0.108(8) 0.122(9) -0.012(7) 0.014(8) -0.067(8)
C201 0.217(18) 0.124(11) 0.198(17) -0.044(10) 0.008(14) -0.059(12)
O100 0.110(16) 0.112(15) 0.17(2) -0.037(15) 0.014(15) -0.008(12)
O200 0.16(2) 0.066(11) 0.18(2) 0.000(12) -0.055(17) 0.027(11)

loop_
_atom_type_symbol
_atom_type_description
_atom_type_scat_dispersion_real
_atom_type_scat_dispersion_imag
_atom_type_scat_source
C C 0.0033 0.0016 'International Tables Vol C Tables 4.2.6.8 and 6.1.1.4'
H H 0.0000 0.0000 'International Tables Vol C Tables 4.2.6.8 and 6.1.1.4'
B B 0.0013 0.0007 'International Tables Vol C Tables 4.2.6.8 and 6.1.1.4'
N N 0.0061 0.0033 'International Tables Vol C Tables 4.2.6.8 and 6.1.1.4'
O O 0.0106 0.0060 'International Tables Vol C Tables 4.2.6.8 and 6.1.1.4'
F F 0.0171 0.0103 'International Tables Vol C Tables 4.2.6.8 and 6.1.1.4'
Ag Ag -0.8971 1.1015 'International Tables Vol C Tables 4.2.6.8 and 6.1.1.4'

loop_
_geom_angle_atom_site_label_1
_geom_angle_atom_site_label_2
_geom_angle_atom_site_label_3
_geom_angle
_geom_angle_site_symmetry_1
_geom_angle_site_symmetry_3
N1A Ag1 N6B 147.24(10) . 4_666
N1A Ag1 N5B 140.18(9) . 4_666
N6B Ag1 N5B 70.31(9) 4_666 4_666
N1A Ag1 Ag3 100.69(7) . 4_666
N6B Ag1 Ag3 86.45(7) 4_666 4_666
N5B Ag1 Ag3 58.48(6) 4_666 4_666
N1A Ag1 Ag2 80.40(7) . .
N6B Ag1 Ag2 104.66(8) 4_666 .
N5B Ag1 Ag2 106.80(6) 4_666 .
Ag3 Ag1 Ag2 157.923(16) 4_666 .
N3A Ag2 N2B 177.23(10) . .
N3A Ag2 N1B 110.35(10) . .
N2B Ag2 N1B 69.10(10) . .
N3A Ag2 N2A 69.54(10) . .
N2B Ag2 N2A 112.85(9) . .
N1B Ag2 N2A 135.22(10) . .
N3A Ag2 N3B 111.03(10) . .
N2B Ag2 N3B 68.85(10) . .
N1B Ag2 N3B 136.07(9) . .
N2A Ag2 N3B 74.27(9) . .
N3A Ag2 Ag1 87.58(7) . .
N2B Ag2 Ag1 94.97(7) . .
N1B Ag2 Ag1 80.47(8) . .
N2A Ag2 Ag1 54.81(6) . .
N3B Ag2 Ag1 115.25(6) . .
N4B Ag3 N5A 177.05(11) . .
N4B Ag3 N6A 113.82(11) . .
N5A Ag3 N6A 68.42(12) . .
N4B Ag3 N4A 108.23(11) . .
N5A Ag3 N4A 70.09(12) . .
N6A Ag3 N4A 135.84(11) . .
N4B Ag3 Ag1 85.49(7) . 4_565
N5A Ag3 Ag1 91.93(8) . 4_565
N6A Ag3 Ag1 110.40(8) . 4_565
N4A Ag3 Ag1 85.25(7) . 4_565
C1A N1A C5A 118.9(3) . .
C1A N1A Ag1 120.7(2) . .
C5A N1A Ag1 120.4(2) . .
C6A N2A C10A 118.6(3) . .
C6A N2A Ag2 128.1(2) . .
C10A N2A Ag2 104.6(2) . .
C11A N3A C12A 118.5(3) . .
C11A N3A Ag2 119.0(2) . .
C12A N3A Ag2 122.4(2) . .
C16A N4A C15A 118.9(4) . .
C16A N4A Ag3 110.1(3) . .
C15A N4A Ag3 129.7(3) . .
C21A N5A C17A 119.8(3) . .
C21A N5A Ag3 121.9(3) . .
C17A N5A Ag3 118.3(3) . .
C26A N6A C22A 118.2(4) . .
C26A N6A Ag3 125.7(3) . .
C22A N6A Ag3 113.9(3) . .
N1A C1A C2A 122.5(4) . .
N1A C1A H1AA 118.7 . .
C2A C1A H1AA 118.7 . .
C3A C2A C1A 118.8(4) . .
C3A C2A H2AA 120.6 . .
C1A C2A H2AA 120.6 . .
C2A C3A C4A 119.2(4) . .
C2A C3A H3AA 120.4 . .
C4A C3A H3AA 120.4 . .
C3A C4A C5A 119.4(4) . .
C3A C4A H4AA 120.3 . .
C5A C4A H4AA 120.3 . .
N1A C5A C4A 121.1(3) . .
N1A C5A C6A 118.0(3) . .
C4A C5A C6A 120.8(3) . .
N2A C6A C7A 121.9(3) . .
N2A C6A C5A 115.8(3) . .
C7A C6A C5A 122.2(3) . .
C8A C7A C6A 119.1(4) . .
C8A C7A H7AA 120.5 . .
C6A C7A H7AA 120.5 . .
C7A C8A C9A 119.4(3) . .
C7A C8A H8AA 120.3 . .
C9A C8A H8AA 120.3 . .
C8A C9A C10A 118.7(4) . .
C8A C9A H9AA 120.6 . .
C10A C9A H9AA 120.6 . .
N2A C10A C9A 122.2(3) . .
N2A C10A C11A 117.5(3) . .
C9A C10A C11A 120.3(3) . .
N3A C11A C10A 122.0(3) . .
N3A C11A H11A 119.0 . .
C10A C11A H11A 119.0 . .
N3A C12A C13A 112.6(3) . .
N3A C12A H12A 109.1 . .
C13A C12A H12A 109.1 . .
N3A C12A H12B 109.1 . .
C13A C12A H12B 109.1 . .
H12A C12A H12B 107.8 . .
C12A C13A C14A 113.9(3) . .
C12A C13A H13A 108.8 . .
C14A C13A H13A 108.8 . .
C12A C13A H13B 108.8 . .
C14A C13A H13B 108.8 . .
H13A C13A H13B 107.7 . .
C13A C14A C15A 111.7(3) . .
C13A C14A H14A 109.3 . .
C15A C14A H14A 109.3 . .
C13A C14A H14B 109.3 . .
C15A C14A H14B 109.3 . .
H14A C14A H14B 107.9 . .
N4A C15A C14A 111.5(3) . .
N4A C15A H15A 109.3 . .
C14A C15A H15A 109.3 . .
N4A C15A H15B 109.3 . .
C14A C15A H15B 109.3 . .
H15A C15A H15B 108.0 . .
N4A C16A C17A 122.2(4) . .
N4A C16A H16A 118.9 . .
C17A C16A H16A 118.9 . .
N5A C17A C18A 121.8(5) . .
N5A C17A C16A 117.6(3) . .
C18A C17A C16A 120.6(5) . .
C19A C18A C17A 118.8(5) . .
C19A C18A H18A 120.6 . .
C17A C18A H18A 120.6 . .
C20A C19A C18A 119.3(4) . .
C20A C19A H19A 120.3 . .
C18A C19A H19A 120.3 . .
C19A C20A C21A 120.2(5) . .
C19A C20A H20A 119.9 . .
C21A C20A H20A 119.9 . .
N5A C21A C20A 120.1(5) . .
N5A C21A C22A 117.0(3) . .
C20A C21A C22A 122.9(4) . .
N6A C22A C23A 121.6(5) . .
N6A C22A C21A 116.2(4) . .
C23A C22A C21A 122.2(5) . .
C24A C23A C22A 119.8(6) . .
C24A C23A H23A 120.1 . .
C22A C23A H23A 120.1 . .
C23A C24A C25A 119.1(6) . .
C23A C24A H24A 120.4 . .
C25A C24A H24A 120.4 . .
C24A C25A C26A 118.4(6) . .
C24A C25A H25A 120.8 . .
C26A C25A H25A 120.8 . .
N6A C26A C25A 122.9(6) . .
N6A C26A H26A 118.6 . .
C25A C26A H26A 118.6 . .
C5B N1B C1B 118.6(3) . .
C5B N1B Ag2 115.4(2) . .
C1B N1B Ag2 125.9(2) . .
C6B N2B C10B 119.9(3) . .
C6B N2B Ag2 120.6(2) . .
C10B N2B Ag2 119.0(2) . .
C11B N3B C12B 116.8(3) . .
C11B N3B Ag2 108.4(2) . .
C12B N3B Ag2 131.5(2) . .
C16B N4B C15B 118.4(3) . .
C16B N4B Ag3 121.6(2) . .
C15B N4B Ag3 118.1(2) . .
C21B N5B C17B 118.4(3) . .
C21B N5B Ag1 104.5(2) . 4_565
C17B N5B Ag1 127.1(2) . 4_565
C26B N6B C22B 118.5(3) . .
C26B N6B Ag1 122.1(3) . 4_565
C22B N6B Ag1 119.4(2) . 4_565
N1B C1B C2B 123.6(3) . .
N1B C1B H1BA 118.2 . .
C2B C1B H1BA 118.2 . .
C1B C2B C3B 117.8(4) . .
C1B C2B H2BA 121.1 . .
C3B C2B H2BA 121.1 . .
C4B C3B C2B 119.2(3) . .
C4B C3B H3BA 120.4 . .
C2B C3B H3BA 120.4 . .
C3B C4B C5B 119.7(3) . .
C3B C4B H4BA 120.2 . .
C5B C4B H4BA 120.2 . .
N1B C5B C4B 121.1(3) . .
N1B C5B C6B 116.5(3) . .
C4B C5B C6B 122.3(3) . .
N2B C6B C7B 120.5(3) . .
N2B C6B C5B 117.4(3) . .
C7B C6B C5B 122.1(3) . .
C8B C7B C6B 119.7(3) . .
C8B C7B H7BA 120.1 . .
C6B C7B H7BA 120.1 . .
C7B C8B C9B 119.7(3) . .
C7B C8B H8BA 120.2 . .
C9B C8B H8BA 120.2 . .
C8B C9B C10B 117.9(4) . .
C8B C9B H9BA 121.1 . .
C10B C9B H9BA 121.1 . .
N2B C10B C9B 122.3(3) . .
N2B C10B C11B 118.2(3) . .
C9B C10B C11B 119.5(3) . .
N3B C11B C10B 122.4(3) . .
N3B C11B H11B 118.8 . .
C10B C11B H11B 118.8 . .
N3B C12B C13B 110.5(3) . .
N3B C12B H12C 109.5 . .
C13B C12B H12C 109.5 . .
N3B C12B H12D 109.5 . .
C13B C12B H12D 109.5 . .
H12C C12B H12D 108.1 . .
C14B C13B C12B 113.1(3) . .
C14B C13B H13C 109.0 . .
C12B C13B H13C 109.0 . .
C14B C13B H13D 109.0 . .
C12B C13B H13D 109.0 . .
H13C C13B H13D 107.8 . .
C13B C14B C15B 113.4(3) . .
C13B C14B H14C 108.9 . .
C15B C14B H14C 108.9 . .
C13B C14B H14D 108.9 . .
C15B C14B H14D 108.9 . .
H14C C14B H14D 107.7 . .
N4B C15B C14B 108.8(3) . .
N4B C15B H15C 109.9 . .
C14B C15B H15C 109.9 . .
N4B C15B H15D 109.9 . .
C14B C15B H15D 109.9 . .
H15C C15B H15D 108.3 . .
N4B C16B C17B 122.9(3) . .
N4B C16B H16B 118.5 . .
C17B C16B H16B 118.5 . .
N5B C17B C18B 122.4(3) . .
N5B C17B C16B 118.6(3) . .
C18B C17B C16B 119.0(3) . .
C17B C18B C19B 118.8(3) . .
C17B C18B H18B 120.6 . .
C19B C18B H18B 120.6 . .
C20B C19B C18B 119.2(3) . .
C20B C19B H19B 120.4 . .
C18B C19B H19B 120.4 . .
C19B C20B C21B 118.9(3) . .
C19B C20B H20B 120.5 . .
C21B C20B H20B 120.5 . .
N5B C21B C20B 122.2(3) . .
N5B C21B C22B 116.4(3) . .
C20B C21B C22B 121.4(3) . .
N6B C22B C23B 122.1(3) . .
N6B C22B C21B 117.1(3) . .
C23B C22B C21B 120.8(3) . .
C24B C23B C22B 118.8(4) . .
C24B C23B H23B 120.6 . .
C22B C23B H23B 120.6 . .
C25B C24B C23B 119.4(4) . .
C25B C24B H24B 120.3 . .
C23B C24B H24B 120.3 . .
C24B C25B C26B 118.7(4) . .
C24B C25B H25B 120.7 . .
C26B C25B H25B 120.7 . .
N6B C26B C25B 122.7(4) . .
N6B C26B H26B 118.7 . .
C25B C26B H26B 118.7 . .
F12' B1 F11' 124.9(17) . .
F12' B1 F10 97.8(14) . .
F11' B1 F10 133.4(16) . .
F12' B1 F13' 121.2(13) . .
F11' B1 F13' 94.9(12) . .
F10 B1 F13' 74.5(13) . .
F12' B1 F11 132.3(13) . .
F10 B1 F11 118.4(10) . .
F13' B1 F11 98.9(8) . .
F11' B1 F12 103.3(12) . .
F10 B1 F12 109.4(9) . .
F13' B1 F12 147.5(11) . .
F11 B1 F12 106.4(9) . .
F12' B1 F13 82.4(15) . .
F11' B1 F13 94.4(15) . .
F10 B1 F13 110.3(7) . .
F13' B1 F13 50.0(9) . .
F11 B1 F13 109.6(11) . .
F12 B1 F13 101.4(11) . .
F12' B1 F10' 106.9(16) . .
F11' B1 F10' 106.0(17) . .
F13' B1 F10' 99.4(14) . .
F11 B1 F10' 89.1(14) . .
F12 B1 F10' 101.0(10) . .
F13 B1 F10' 145.1(14) . .
F20 B2 F22 109.7(4) . .
F20 B2 F21 110.4(4) . .
F22 B2 F21 108.4(4) . .
F20 B2 F23 109.1(4) . .
F22 B2 F23 109.8(3) . .
F21 B2 F23 109.4(4) . .
F31 B3 F30 115.2(15) . .
F31 B3 F32 111(2) . .
F30 B3 F32 113(2) . .
F31 B3 F33 102(2) . .
F30 B3 F33 110(2) . .
F32 B3 F33 104.8(17) . .
F33' B3' F30' 112(4) . .
F33' B3' F32' 126(4) . .
F30' B3' F32' 98(5) . .
F33' B3' F31' 117(5) . .
F30' B3' F31' 97(3) . .
F32' B3' F31' 102(3) . .
N100 C100 C101 171.6(7) . .
C100 C101 H10C 109.5 . .
C100 C101 H10D 109.5 . .
H10C C101 H10D 109.5 . .
C100 C101 H10E 109.5 . .
H10C C101 H10E 109.5 . .
H10D C101 H10E 109.5 . .
N200 C200 C201 161.0(18) . .

loop_
_geom_bond_atom_site_label_1
_geom_bond_atom_site_label_2
_geom_bond_distance
_geom_bond_site_symmetry_2
Ag1 N1A 2.184(3) .
Ag1 N6B 2.203(3) 4_666
Ag1 N5B 2.551(3) 4_666
Ag1 Ag3 3.0692(10) 4_666
Ag1 Ag2 3.1437(11) .
Ag2 N3A 2.245(3) .
Ag2 N2B 2.299(3) .
Ag2 N1B 2.460(3) .
Ag2 N2A 2.613(3) .
Ag2 N3B 2.614(3) .
Ag3 N4B 2.229(3) .
Ag3 N5A 2.283(3) .
Ag3 N6A 2.493(3) .
Ag3 N4A 2.524(3) .
Ag3 Ag1 3.0692(10) 4_565
N1A C1A 1.339(4) .
N1A C5A 1.348(4) .
N2A C6A 1.342(5) .
N2A C10A 1.348(4) .
N3A C11A 1.271(4) .
N3A C12A 1.465(4) .
N4A C16A 1.259(5) .
N4A C15A 1.458(5) .
N5A C21A 1.334(5) .
N5A C17A 1.340(6) .
N6A C26A 1.333(6) .
N6A C22A 1.344(6) .
C1A C2A 1.383(5) .
C1A H1AA 0.9500 .
C2A C3A 1.377(6) .
C2A H2AA 0.9500 .
C3A C4A 1.379(6) .
C3A H3AA 0.9500 .
C4A C5A 1.392(5) .
C4A H4AA 0.9500 .
C5A C6A 1.487(5) .
C6A C7A 1.391(5) .
C7A C8A 1.373(6) .
C7A H7AA 0.9500 .
C8A C9A 1.382(6) .
C8A H8AA 0.9500 .
C9A C10A 1.386(5) .
C9A H9AA 0.9500 .
C10A C11A 1.471(5) .
C11A H11A 0.9500 .
C12A C13A 1.511(5) .
C12A H12A 0.9900 .
C12A H12B 0.9900 .
C13A C14A 1.512(5) .
C13A H13A 0.9900 .
C13A H13B 0.9900 .
C14A C15A 1.525(6) .
C14A H14A 0.9900 .
C14A H14B 0.9900 .
C15A H15A 0.9900 .
C15A H15B 0.9900 .
C16A C17A 1.469(6) .
C16A H16A 0.9500 .
C17A C18A 1.393(6) .
C18A C19A 1.371(8) .
C18A H18A 0.9500 .
C19A C20A 1.357(8) .
C19A H19A 0.9500 .
C20A C21A 1.410(6) .
C20A H20A 0.9500 .
C21A C22A 1.483(7) .
C22A C23A 1.392(6) .
C23A C24A 1.367(10) .
C23A H23A 0.9500 .
C24A C25A 1.372(10) .
C24A H24A 0.9500 .
C25A C26A 1.398(8) .
C25A H25A 0.9500 .
C26A H26A 0.9500 .
N1B C5B 1.336(4) .
N1B C1B 1.338(5) .
N2B C6B 1.330(4) .
N2B C10B 1.344(4) .
N3B C11B 1.263(5) .
N3B C12B 1.474(4) .
N4B C16B 1.271(4) .
N4B C15B 1.469(4) .
N5B C21B 1.337(4) .
N5B C17B 1.351(4) .
N5B Ag1 2.551(3) 4_565
N6B C26B 1.336(4) .
N6B C22B 1.346(4) .
N6B Ag1 2.203(3) 4_565
C1B C2B 1.376(5) .
C1B H1BA 0.9500 .
C2B C3B 1.382(6) .
C2B H2BA 0.9500 .
C3B C4B 1.378(6) .
C3B H3BA 0.9500 .
C4B C5B 1.389(5) .
C4B H4BA 0.9500 .
C5B C6B 1.492(5) .
C6B C7B 1.399(5) .
C7B C8B 1.372(6) .
C7B H7BA 0.9500 .
C8B C9B 1.381(6) .
C8B H8BA 0.9500 .
C9B C10B 1.389(5) .
C9B H9BA 0.9500 .
C10B C11B 1.472(5) .
C11B H11B 0.9500 .
C12B C13B 1.516(5) .
C12B H12C 0.9900 .
C12B H12D 0.9900 .
C13B C14B 1.513(5) .
C13B H13C 0.9900 .
C13B H13D 0.9900 .
C14B C15B 1.525(5) .
C14B H14C 0.9900 .
C14B H14D 0.9900 .
C15B H15C 0.9900 .
C15B H15D 0.9900 .
C16B C17B 1.472(5) .
C16B H16B 0.9500 .
C17B C18B 1.383(5) .
C18B C19B 1.388(5) .
C18B H18B 0.9500 .
C19B C20B 1.375(5) .
C19B H19B 0.9500 .
C20B C21B 1.398(5) .
C20B H20B 0.9500 .
C21B C22B 1.489(4) .
C22B C23B 1.387(5) .
C23B C24B 1.383(5) .
C23B H23B 0.9500 .
C24B C25B 1.376(6) .
C24B H24B 0.9500 .
C25B C26B 1.385(5) .
C25B H25B 0.9500 .
C26B H26B 0.9500 .
B1 F12' 1.14(2) .
B1 F11' 1.30(2) .
B1 F10 1.296(12) .
B1 F13' 1.345(14) .
B1 F11 1.348(15) .
B1 F12 1.443(14) .
B1 F13 1.447(12) .
B1 F10' 1.48(2) .
B2 F20 1.377(5) .
B2 F22 1.384(5) .
B2 F21 1.388(6) .
B2 F23 1.390(5) .
B3 F31 1.29(3) .
B3 F30 1.35(3) .
B3 F32 1.36(3) .
B3 F33 1.43(3) .
B3' F33' 1.22(7) .
B3' F30' 1.38(6) .
B3' F32' 1.44(7) .
B3' F31' 1.58(4) .
N100 C100 1.104(6) .
C100 C101 1.439(7) .
C101 H10C 0.9800 .
C101 H10D 0.9800 .
C101 H10E 0.9800 .
N200 C200 1.026(15) .
C200 C201 1.391(19) .
C201 H20C 0.9800 .
C201 H20D 0.9800 .
C201 H20E 0.9800 .
